data_7130899
loop_
_publ_author_name
'O'Hagan, David'
'Yu, Cihang'
'Cormanich, Rodrigo A.'
'Slawin, Alexandra'
'Cordes, David Bradford'
'Piscelli, Bruno A.'
'Al-Maharik, Nawaf'

_publ_section_title
;
 Unexpected triaxial preferences in some all-syn
 1,3,5-trifluorocyclohexanes
;
_journal_name_full 'Chemical Communications'
_journal_paper_doi 10.1039/D2CC05058G
_journal_year 2022
_chemical_formula_moiety 'C11 H19 F2 N O2'
_chemical_formula_sum 'C11 H19 F2 N O2'
_chemical_formula_weight 235.27
_space_group_crystal_system monoclinic
_space_group_IT_number 14
_space_group_name_Hall '-P 2ybc'
_space_group_name_H-M_alt 'P 1 21/c 1'
_atom_sites_solution_hydrogens geom
_atom_sites_solution_primary dual
_audit_creation_date 2022-08-17
_audit_creation_method
;
Olex2 1.5
(compiled 2022.04.07 svn.rca3783a0 for OlexSys, GUI svn.r6498)
;
_audit_update_record
;
2022-10-07 deposited with the CCDC.	2022-10-25 downloaded from the CCDC.
;
_cell_angle_alpha 90
_cell_angle_beta 106.865(3)
_cell_angle_gamma 90
_cell_formula_units_Z 8
_cell_length_a 21.5717(6)
_cell_length_b 6.40500(10)
_cell_length_c 18.7016(4)
_cell_measurement_reflns_used 30359
_cell_measurement_temperature 173
_cell_measurement_theta_max 28.0000
_cell_measurement_theta_min 2.0300
_cell_volume 2472.81(10)
_computing_cell_refinement 'CrysAlisPro 1.171.41.93a (Rigaku OD, 2020)'
_computing_data_collection 'CrystalClear-SM Expert 2.1 b45 (Rigaku OD, 2015)'
_computing_data_reduction 'CrysAlisPro 1.171.41.93a (Rigaku OD, 2020)'
_computing_molecular_graphics 'Olex2 1.5 (Dolomanov et al., 2009)'
_computing_publication_material 'Olex2 1.5 (Dolomanov et al., 2009)'
_computing_structure_refinement 'SHELXL 2018/3 (Sheldrick, 2015)'
_computing_structure_solution 'SHELXT 2018/2 (Sheldrick, 2018)'
_diffrn_ambient_temperature 173
_diffrn_detector 'hybrid photon counting detector'
_diffrn_detector_area_resol_mean 5.8140
_diffrn_measured_fraction_theta_full 0.998
_diffrn_measured_fraction_theta_max 0.908
_diffrn_measurement_details
;
List of Runs (angles in degrees, time in seconds):

  # Type    Start    End  Width  t~exp~   \w     \q     \k     \f   Frames
#--------------------------------------------------------------------------
  1  \w    -98.00  82.00   0.50   10.00    --   -8.00  45.00 160.00  360
  2  \w    -98.00  82.00   0.50   10.00    --   -8.00  45.00 -20.00  360
  3  \w    -98.00  82.00   0.50   10.00    --   -8.00  45.00  52.00  360
  4  \w    -98.00  64.00   0.50   10.00    --   -8.00  45.00 232.00  324
  5  \w    -98.00  60.00   0.50   10.00    --   -8.00  45.00 305.00  316
  6  \w    -98.00  62.00   0.50   10.00    --   -8.00  45.00 124.00  320
  7  \w    -98.00  20.00   0.50   10.00    --   -8.00  45.00 268.00  236
  8  \w    -98.00  24.00   0.50   10.00    --   -8.00  45.00  88.00  244
  9  \w    -98.00  20.00   0.50   10.00    --   -8.00  45.00 196.00  236
 10  \w    -98.00  29.00   0.50   10.00    --   -8.00  45.00  16.00  254
;
_diffrn_measurement_device 'AFC10: Fixed \c 3 circle'
_diffrn_measurement_device_type 'Rigaku XtaLAB P200K'
_diffrn_measurement_method '\w scans'
_diffrn_measurement_specimen_support Loop
_diffrn_orient_matrix_type 'CrysAlisPro convention (1999,Acta A55,543-557)'
_diffrn_orient_matrix_UB_11 0.0082249000
_diffrn_orient_matrix_UB_12 -0.0087458000
_diffrn_orient_matrix_UB_13 -0.0339503000
_diffrn_orient_matrix_UB_21 -0.0333230000
_diffrn_orient_matrix_UB_22 0.0033592000
_diffrn_orient_matrix_UB_23 -0.0203393000
_diffrn_orient_matrix_UB_31 0.0016219000
_diffrn_orient_matrix_UB_32 0.1103285000
_diffrn_orient_matrix_UB_33 -0.0021069000
_diffrn_radiation_monochromator 'Rigaku Osmic Confocal Optical System'
_diffrn_radiation_probe x-ray
_diffrn_radiation_type 'Mo K\a'
_diffrn_radiation_wavelength 0.71073
_diffrn_reflns_av_R_equivalents 0.0845
_diffrn_reflns_av_unetI/netI 0.0427
_diffrn_reflns_Laue_measured_fraction_full 0.998
_diffrn_reflns_Laue_measured_fraction_max 0.908
_diffrn_reflns_limit_h_max 28
_diffrn_reflns_limit_h_min -28
_diffrn_reflns_limit_k_max 7
_diffrn_reflns_limit_k_min -7
_diffrn_reflns_limit_l_max 24
_diffrn_reflns_limit_l_min -24
_diffrn_reflns_number 79325
_diffrn_reflns_point_group_measured_fraction_full 0.998
_diffrn_reflns_point_group_measured_fraction_max 0.908
_diffrn_reflns_theta_full 25.242
_diffrn_reflns_theta_max 28.393
_diffrn_reflns_theta_min 1.973
_diffrn_source 'Rotating Anode'
_diffrn_source_type 'Rigaku FR-X'
_exptl_absorpt_coefficient_mu 0.105
_exptl_absorpt_correction_T_max 1.00000
_exptl_absorpt_correction_T_min 0.48590
_exptl_absorpt_correction_type multi-scan
_exptl_absorpt_process_details
;
CrysAlisPro 1.171.41.93a (Rigaku Oxford Diffraction, 2020)
Empirical absorption correction using spherical harmonics,
implemented in SCALE3 ABSPACK scaling algorithm.
;
_exptl_crystal_colour colourless
_exptl_crystal_colour_primary colourless
_exptl_crystal_density_diffrn 1.264
_exptl_crystal_description plate
_exptl_crystal_F_000 1008
_exptl_crystal_recrystallization_method 'Re-crystallisation from solvent: Chloroform/methanol'
_exptl_crystal_size_max 0.48
_exptl_crystal_size_mid 0.3
_exptl_crystal_size_min 0.02
_refine_diff_density_max 0.504
_refine_diff_density_min -0.279
_refine_diff_density_rms 0.073
_refine_ls_extinction_method none
_refine_ls_goodness_of_fit_ref 1.192
_refine_ls_hydrogen_treatment constr
_refine_ls_matrix_type full
_refine_ls_number_parameters 295
_refine_ls_number_reflns 5643
_refine_ls_number_restraints 0
_refine_ls_restrained_S_all 1.192
_refine_ls_R_factor_all 0.1223
_refine_ls_R_factor_gt 0.0911
_refine_ls_shift/su_max 0.001
_refine_ls_shift/su_mean 0.000
_refine_ls_structure_factor_coef Fsqd
_refine_ls_weighting_details 'w=1/[\s^2^(Fo^2^)+9.8900P] where P=(Fo^2^+2Fc^2^)/3'
_refine_ls_weighting_scheme calc
_refine_ls_wR_factor_gt 0.1943
_refine_ls_wR_factor_ref 0.2053
_reflns_Friedel_coverage 0.000
_reflns_number_gt 3996
_reflns_number_total 5643
_reflns_threshold_expression 'I > 2\s(I)'
_cod_data_source_file d2cc05058g2.cif
_cod_data_source_block 12
_cod_depositor_comments
;
The following automatic conversions were performed:

data item '_diffrn_radiation_probe' value 'X-ray' was changed to
'x-ray' in accordance with the
/home/data/users/saulius/crontab/automatic-downloads/rss-feeds/RSC/lib/dictionaries/cif_core.dic
dictionary named 'cif_core.dic' version 2.4.2 last updated on
2011-04-26.

Automatic conversion script
Id: cif_fix_values 7556 2019-12-06 15:28:31Z antanas 
;
_cod_original_sg_symbol_H-M P21/c
_cod_database_code 7130899
_shelx_shelxl_version_number 2018/3
_shelx_space_group_comment
;
The symmetry employed for this shelxl refinement is uniquely defined
by the following loop, which should always be used as a source of
symmetry information in preference to the above space-group names.
They are only intended as comments.
;
_shelx_estimated_absorpt_t_max 0.998
_shelx_estimated_absorpt_t_min 0.951
_olex2_refinement_description
;
1. Fixed Uiso
 At 1.2 times of:
  All C(H) groups, All C(H,H) groups, All N(H) groups
 At 1.5 times of:
  All C(H,H,H) groups
2.a Ternary CH refined with riding coordinates:
 C1(H1), C2(H2), C6(H6), C21(H21), C22(H22), C26(H26)
2.b Secondary CH2 refined with riding coordinates:
 C3(H3A,H3B), C4(H4A,H4B), C5(H5A,H5B), C23(H23A,H23B), C24(H24A,H24B),
 C25(H25A,H25B)
2.c Aromatic/amide H refined with riding coordinates:
 N7(H7), N27(H27)
2.d Idealised Me refined as rotating group:
 C11(H11A,H11B,H11C), C12(H12A,H12B,H12C), C13(H13A,H13B,H13C), C31(H31A,H31B,
 H31C), C32(H32A,H32B,H32C), C33(H33A,H33B,H33C)
;

loop_
_space_group_symop_operation_xyz
'x, y, z'
'-x, y+1/2, -z+1/2'
'-x, -y, -z'
'x, -y-1/2, z-1/2'

loop_
_atom_site_label
_atom_site_type_symbol
_atom_site_fract_x
_atom_site_fract_y
_atom_site_fract_z
_atom_site_U_iso_or_equiv
_atom_site_adp_type
_atom_site_occupancy
_atom_site_site_symmetry_order
_atom_site_calc_flag
_atom_site_refinement_flags_posn
_atom_site_refinement_flags_adp
_atom_site_refinement_flags_occupancy
_atom_site_disorder_assembly
_atom_site_disorder_group
F2 F 0.38521(12) 0.6558(4) 0.44320(13) 0.0389(6) Uani 1 1 d . . . . .
F6 F 0.29004(13) 0.9332(4) 0.46295(13) 0.0409(6) Uani 1 1 d . . . . .
F22 F 0.33596(12) 0.3612(4) 0.71216(12) 0.0381(6) Uani 1 1 d . . . . .
F26 F 0.37152(12) 0.7779(4) 0.69429(13) 0.0397(6) Uani 1 1 d . . . . .
O8 O 0.21997(15) 0.7125(5) 0.21151(14) 0.0412(8) Uani 1 1 d . . . . .
O9 O 0.18697(14) 0.4481(5) 0.27352(14) 0.0344(7) Uani 1 1 d . . . . .
O28 O 0.22666(13) 0.4978(4) 0.46602(13) 0.0275(6) Uani 1 1 d . . . . .
O29 O 0.15987(13) 0.6501(5) 0.52574(14) 0.0312(6) Uani 1 1 d . . . . .
N7 N 0.26162(16) 0.6686(5) 0.33624(16) 0.0294(8) Uani 1 1 d . . . . .
H7 H 0.259101 0.596939 0.375451 0.035 Uiso 1 1 calc R U . . .
N27 N 0.26257(15) 0.5973(5) 0.58745(16) 0.0278(7) Uani 1 1 d . . . . .
H27 H 0.252112 0.650761 0.625733 0.033 Uiso 1 1 calc R U . . .
C1 C 0.30733(19) 0.8381(6) 0.34681(19) 0.0254(8) Uani 1 1 d . . . . .
H1 H 0.302184 0.898249 0.296070 0.030 Uiso 1 1 calc R U . . .
C2 C 0.3763(2) 0.7644(6) 0.3747(2) 0.0298(9) Uani 1 1 d . . . . .
H2 H 0.385100 0.666726 0.337105 0.036 Uiso 1 1 calc R U . . .
C3 C 0.4251(2) 0.9397(7) 0.3888(2) 0.0340(10) Uani 1 1 d . . . . .
H3A H 0.424829 1.004188 0.340650 0.041 Uiso 1 1 calc R U . . .
H3B H 0.468929 0.882735 0.412299 0.041 Uiso 1 1 calc R U . . .
C4 C 0.4098(2) 1.1060(7) 0.4398(2) 0.0358(10) Uani 1 1 d . . . . .
H4A H 0.414739 1.045687 0.489859 0.043 Uiso 1 1 calc R U . . .
H4B H 0.440817 1.223157 0.445455 0.043 Uiso 1 1 calc R U . . .
C5 C 0.3414(2) 1.1865(7) 0.4075(2) 0.0362(10) Uani 1 1 d . . . . .
H5A H 0.331821 1.288934 0.442519 0.043 Uiso 1 1 calc R U . . .
H5B H 0.338051 1.259759 0.359893 0.043 Uiso 1 1 calc R U . . .
C6 C 0.2917(2) 1.0138(7) 0.3934(2) 0.0310(9) Uani 1 1 d . . . . .
H6 H 0.248146 1.072694 0.366742 0.037 Uiso 1 1 calc R U . . .
C8 C 0.22280(19) 0.6164(6) 0.2686(2) 0.0277(8) Uani 1 1 d . . . . .
C10 C 0.1346(2) 0.3796(7) 0.2078(2) 0.0362(10) Uani 1 1 d . . . . .
C11 C 0.0836(2) 0.5486(8) 0.1878(3) 0.0481(12) Uani 1 1 d . . . . .
H11A H 0.070887 0.587108 0.232342 0.072 Uiso 1 1 calc R U . . .
H11B H 0.045584 0.496962 0.149113 0.072 Uiso 1 1 calc R U . . .
H11C H 0.101115 0.671253 0.169118 0.072 Uiso 1 1 calc R U . . .
C12 C 0.1084(3) 0.1888(8) 0.2374(3) 0.0565(15) Uani 1 1 d . . . . .
H12A H 0.142688 0.083608 0.252928 0.085 Uiso 1 1 calc R U . . .
H12B H 0.071999 0.130751 0.198077 0.085 Uiso 1 1 calc R U . . .
H12C H 0.093617 0.228635 0.280340 0.085 Uiso 1 1 calc R U . . .
C13 C 0.1611(3) 0.3214(9) 0.1437(3) 0.0557(14) Uani 1 1 d . . . . .
H13A H 0.173089 0.448535 0.121750 0.083 Uiso 1 1 calc R U . . .
H13B H 0.127878 0.245592 0.105579 0.083 Uiso 1 1 calc R U . . .
H13C H 0.199341 0.232579 0.162355 0.083 Uiso 1 1 calc R U . . .
C21 C 0.32843(18) 0.5326(7) 0.59640(19) 0.0270(8) Uani 1 1 d . . . . .
H21 H 0.330750 0.498606 0.545050 0.032 Uiso 1 1 calc R U . . .
C22 C 0.3461(2) 0.3306(7) 0.6417(2) 0.0309(9) Uani 1 1 d . . . . .
H22 H 0.317330 0.215279 0.614911 0.037 Uiso 1 1 calc R U . . .
C23 C 0.4154(2) 0.2691(7) 0.6537(2) 0.0378(10) Uani 1 1 d . . . . .
H23A H 0.421105 0.221428 0.605629 0.045 Uiso 1 1 calc R U . . .
H23B H 0.425861 0.150331 0.689043 0.045 Uiso 1 1 calc R U . . .
C24 C 0.4627(2) 0.4462(7) 0.6842(2) 0.0354(10) Uani 1 1 d . . . . .
H24A H 0.507140 0.400497 0.686966 0.042 Uiso 1 1 calc R U . . .
H24B H 0.461656 0.481462 0.735388 0.042 Uiso 1 1 calc R U . . .
C25 C 0.4454(2) 0.6393(8) 0.6346(2) 0.0367(10) Uani 1 1 d . . . . .
H25A H 0.475029 0.754856 0.657374 0.044 Uiso 1 1 calc R U . . .
H25B H 0.451424 0.608410 0.585143 0.044 Uiso 1 1 calc R U . . .
C26 C 0.3763(2) 0.7069(7) 0.6243(2) 0.0330(9) Uani 1 1 d . . . . .
H26 H 0.365683 0.824888 0.587736 0.040 Uiso 1 1 calc R U . . .
C28 C 0.21716(18) 0.5771(6) 0.5216(2) 0.0245(8) Uani 1 1 d . . . . .
C30 C 0.10391(19) 0.6590(7) 0.4592(2) 0.0322(9) Uani 1 1 d . . . . .
C31 C 0.1173(2) 0.8091(9) 0.4022(3) 0.0497(13) Uani 1 1 d . . . . .
H31A H 0.133814 0.941266 0.426748 0.075 Uiso 1 1 calc R U . . .
H31B H 0.077079 0.834777 0.362261 0.075 Uiso 1 1 calc R U . . .
H31C H 0.149550 0.747654 0.380789 0.075 Uiso 1 1 calc R U . . .
C32 C 0.0518(2) 0.7462(9) 0.4900(3) 0.0446(12) Uani 1 1 d . . . . .
H32A H 0.047031 0.656261 0.530464 0.067 Uiso 1 1 calc R U . . .
H32B H 0.010636 0.751657 0.450159 0.067 Uiso 1 1 calc R U . . .
H32C H 0.063886 0.887274 0.509333 0.067 Uiso 1 1 calc R U . . .
C33 C 0.0859(2) 0.4429(8) 0.4271(3) 0.0443(12) Uani 1 1 d . . . . .
H33A H 0.119441 0.391844 0.405553 0.066 Uiso 1 1 calc R U . . .
H33B H 0.044286 0.448827 0.388098 0.066 Uiso 1 1 calc R U . . .
H33C H 0.082452 0.347999 0.466863 0.066 Uiso 1 1 calc R U . . .

loop_
_atom_site_aniso_label
_atom_site_aniso_U_11
_atom_site_aniso_U_22
_atom_site_aniso_U_33
_atom_site_aniso_U_23
_atom_site_aniso_U_13
_atom_site_aniso_U_12
F2 0.0579(16) 0.0240(13) 0.0317(13) 0.0065(10) 0.0082(11) 0.0024(11)
F6 0.0642(17) 0.0365(15) 0.0300(12) -0.0025(11) 0.0264(12) -0.0037(13)
F22 0.0587(16) 0.0344(14) 0.0267(12) 0.0078(11) 0.0209(11) 0.0036(12)
F26 0.0567(16) 0.0314(14) 0.0325(13) -0.0109(11) 0.0151(11) -0.0033(12)
O8 0.058(2) 0.048(2) 0.0165(13) 0.0042(13) 0.0100(13) -0.0183(16)
O9 0.0505(18) 0.0298(16) 0.0200(13) -0.0008(12) 0.0057(12) -0.0139(14)
O28 0.0379(15) 0.0285(15) 0.0186(12) -0.0011(11) 0.0121(11) 0.0008(12)
O29 0.0319(14) 0.0382(17) 0.0232(13) -0.0017(12) 0.0075(11) 0.0043(13)
N7 0.0457(19) 0.0288(19) 0.0129(14) 0.0050(13) 0.0073(13) -0.0116(15)
N27 0.0365(18) 0.0335(19) 0.0143(14) -0.0038(13) 0.0091(13) 0.0032(15)
C1 0.042(2) 0.023(2) 0.0128(15) 0.0007(15) 0.0107(15) -0.0074(17)
C2 0.046(2) 0.027(2) 0.0188(18) -0.0047(16) 0.0134(16) -0.0028(18)
C3 0.041(2) 0.039(3) 0.0243(19) -0.0043(18) 0.0144(17) -0.0076(19)
C4 0.056(3) 0.028(2) 0.025(2) -0.0058(17) 0.0148(18) -0.015(2)
C5 0.059(3) 0.021(2) 0.031(2) -0.0063(17) 0.018(2) -0.0060(19)
C6 0.043(2) 0.028(2) 0.0243(19) 0.0019(17) 0.0125(17) 0.0015(18)
C8 0.035(2) 0.029(2) 0.0202(18) -0.0039(16) 0.0098(15) -0.0053(17)
C10 0.046(2) 0.038(3) 0.0227(19) -0.0110(18) 0.0080(17) -0.012(2)
C11 0.050(3) 0.053(3) 0.040(3) -0.009(2) 0.009(2) -0.006(2)
C12 0.073(4) 0.044(3) 0.046(3) -0.010(2) 0.007(3) -0.029(3)
C13 0.063(3) 0.062(4) 0.043(3) -0.029(3) 0.017(2) -0.010(3)
C21 0.033(2) 0.036(2) 0.0125(16) -0.0034(16) 0.0073(14) -0.0002(17)
C22 0.047(2) 0.027(2) 0.0199(18) -0.0055(16) 0.0120(16) -0.0007(18)
C23 0.048(3) 0.031(2) 0.033(2) -0.0073(19) 0.0088(19) 0.006(2)
C24 0.034(2) 0.047(3) 0.0254(19) -0.0062(19) 0.0081(16) 0.004(2)
C25 0.041(2) 0.047(3) 0.0231(19) -0.0017(19) 0.0114(17) -0.009(2)
C26 0.046(2) 0.032(2) 0.0223(19) 0.0058(17) 0.0111(17) -0.0049(19)
C28 0.034(2) 0.020(2) 0.0220(18) 0.0047(15) 0.0112(15) -0.0025(16)
C30 0.031(2) 0.040(3) 0.0245(19) 0.0051(18) 0.0069(16) 0.0059(18)
C31 0.049(3) 0.063(4) 0.039(3) 0.019(2) 0.017(2) 0.016(3)
C32 0.037(2) 0.057(3) 0.041(2) 0.002(2) 0.011(2) 0.011(2)
C33 0.043(3) 0.050(3) 0.037(2) -0.011(2) 0.007(2) -0.003(2)

loop_
_atom_type_symbol
_atom_type_description
_atom_type_scat_dispersion_real
_atom_type_scat_dispersion_imag
_atom_type_scat_source
C C 0.0033 0.0016 'International Tables Vol C Tables 4.2.6.8 and 6.1.1.4'
H H 0.0000 0.0000 'International Tables Vol C Tables 4.2.6.8 and 6.1.1.4'
N N 0.0061 0.0033 'International Tables Vol C Tables 4.2.6.8 and 6.1.1.4'
O O 0.0106 0.0060 'International Tables Vol C Tables 4.2.6.8 and 6.1.1.4'
F F 0.0171 0.0103 'International Tables Vol C Tables 4.2.6.8 and 6.1.1.4'

loop_
_geom_angle_atom_site_label_1
_geom_angle_atom_site_label_2
_geom_angle_atom_site_label_3
_geom_angle
_geom_angle_site_symmetry_1
_geom_angle_site_symmetry_3
_geom_angle_publ_flag
C8 O9 C10 119.9(3) . . ?
C28 O29 C30 120.7(3) . . ?
C1 N7 H7 118.9 . . ?
C8 N7 H7 118.9 . . ?
C8 N7 C1 122.1(3) . . ?
C21 N27 H27 119.6 . . ?
C28 N27 H27 119.6 . . ?
C28 N27 C21 120.8(3) . . ?
N7 C1 H1 106.1 . . ?
N7 C1 C2 112.3(3) . . ?
N7 C1 C6 112.3(3) . . ?
C2 C1 H1 106.1 . . ?
C2 C1 C6 113.3(3) . . ?
C6 C1 H1 106.1 . . ?
F2 C2 C1 109.2(3) . . ?
F2 C2 H2 108.9 . . ?
F2 C2 C3 107.5(3) . . ?
C1 C2 H2 108.9 . . ?
C1 C2 C3 113.4(4) . . ?
C3 C2 H2 108.9 . . ?
C2 C3 H3A 109.4 . . ?
C2 C3 H3B 109.4 . . ?
C2 C3 C4 111.3(3) . . ?
H3A C3 H3B 108.0 . . ?
C4 C3 H3A 109.4 . . ?
C4 C3 H3B 109.4 . . ?
C3 C4 H4A 109.5 . . ?
C3 C4 H4B 109.5 . . ?
H4A C4 H4B 108.1 . . ?
C5 C4 C3 110.5(3) . . ?
C5 C4 H4A 109.5 . . ?
C5 C4 H4B 109.5 . . ?
C4 C5 H5A 109.1 . . ?
C4 C5 H5B 109.1 . . ?
H5A C5 H5B 107.9 . . ?
C6 C5 C4 112.4(4) . . ?
C6 C5 H5A 109.1 . . ?
C6 C5 H5B 109.1 . . ?
F6 C6 C1 109.1(3) . . ?
F6 C6 C5 108.3(3) . . ?
F6 C6 H6 109.1 . . ?
C1 C6 H6 109.1 . . ?
C5 C6 C1 112.2(3) . . ?
C5 C6 H6 109.1 . . ?
O8 C8 O9 125.6(3) . . ?
O8 C8 N7 124.0(4) . . ?
N7 C8 O9 110.4(3) . . ?
O9 C10 C11 108.6(4) . . ?
O9 C10 C12 102.2(3) . . ?
O9 C10 C13 111.0(4) . . ?
C11 C10 C12 110.2(4) . . ?
C11 C10 C13 113.3(4) . . ?
C13 C10 C12 110.9(4) . . ?
C10 C11 H11A 109.5 . . ?
C10 C11 H11B 109.5 . . ?
C10 C11 H11C 109.5 . . ?
H11A C11 H11B 109.5 . . ?
H11A C11 H11C 109.5 . . ?
H11B C11 H11C 109.5 . . ?
C10 C12 H12A 109.5 . . ?
C10 C12 H12B 109.5 . . ?
C10 C12 H12C 109.5 . . ?
H12A C12 H12B 109.5 . . ?
H12A C12 H12C 109.5 . . ?
H12B C12 H12C 109.5 . . ?
C10 C13 H13A 109.5 . . ?
C10 C13 H13B 109.5 . . ?
C10 C13 H13C 109.5 . . ?
H13A C13 H13B 109.5 . . ?
H13A C13 H13C 109.5 . . ?
H13B C13 H13C 109.5 . . ?
N27 C21 H21 105.9 . . ?
N27 C21 C22 112.7(3) . . ?
N27 C21 C26 112.3(3) . . ?
C22 C21 H21 105.9 . . ?
C26 C21 H21 105.9 . . ?
C26 C21 C22 113.5(3) . . ?
F22 C22 C21 108.5(3) . . ?
F22 C22 H22 109.2 . . ?
F22 C22 C23 108.3(3) . . ?
C21 C22 H22 109.2 . . ?
C23 C22 C21 112.4(3) . . ?
C23 C22 H22 109.2 . . ?
C22 C23 H23A 109.0 . . ?
C22 C23 H23B 109.0 . . ?
C22 C23 C24 113.0(4) . . ?
H23A C23 H23B 107.8 . . ?
C24 C23 H23A 109.0 . . ?
C24 C23 H23B 109.0 . . ?
C23 C24 H24A 109.4 . . ?
C23 C24 H24B 109.4 . . ?
C23 C24 C25 111.0(3) . . ?
H24A C24 H24B 108.0 . . ?
C25 C24 H24A 109.4 . . ?
C25 C24 H24B 109.4 . . ?
C24 C25 H25A 109.3 . . ?
C24 C25 H25B 109.3 . . ?
H25A C25 H25B 108.0 . . ?
C26 C25 C24 111.6(3) . . ?
C26 C25 H25A 109.3 . . ?
C26 C25 H25B 109.3 . . ?
F26 C26 C21 109.3(3) . . ?
F26 C26 C25 107.9(3) . . ?
F26 C26 H26 109.0 . . ?
C21 C26 C25 112.5(4) . . ?
C21 C26 H26 109.0 . . ?
C25 C26 H26 109.0 . . ?
O28 C28 O29 125.1(3) . . ?
O28 C28 N27 124.2(4) . . ?
N27 C28 O29 110.7(3) . . ?
O29 C30 C31 110.1(4) . . ?
O29 C30 C32 102.2(3) . . ?
O29 C30 C33 110.8(3) . . ?
C32 C30 C31 110.3(4) . . ?
C32 C30 C33 110.8(4) . . ?
C33 C30 C31 112.2(4) . . ?
C30 C31 H31A 109.5 . . ?
C30 C31 H31B 109.5 . . ?
C30 C31 H31C 109.5 . . ?
H31A C31 H31B 109.5 . . ?
H31A C31 H31C 109.5 . . ?
H31B C31 H31C 109.5 . . ?
C30 C32 H32A 109.5 . . ?
C30 C32 H32B 109.5 . . ?
C30 C32 H32C 109.5 . . ?
H32A C32 H32B 109.5 . . ?
H32A C32 H32C 109.5 . . ?
H32B C32 H32C 109.5 . . ?
C30 C33 H33A 109.5 . . ?
C30 C33 H33B 109.5 . . ?
C30 C33 H33C 109.5 . . ?
H33A C33 H33B 109.5 . . ?
H33A C33 H33C 109.5 . . ?
H33B C33 H33C 109.5 . . ?

loop_
_geom_bond_atom_site_label_1
_geom_bond_atom_site_label_2
_geom_bond_distance
_geom_bond_site_symmetry_2
_geom_bond_publ_flag
F2 C2 1.421(4) . ?
F6 C6 1.410(4) . ?
F22 C22 1.411(4) . ?
F26 C26 1.418(4) . ?
O8 C8 1.218(5) . ?
O9 C8 1.345(5) . ?
O9 C10 1.475(5) . ?
O28 C28 1.226(4) . ?
O29 C28 1.344(5) . ?
O29 C30 1.462(5) . ?
N7 H7 0.8800 . ?
N7 C1 1.441(5) . ?
N7 C8 1.342(5) . ?
N27 H27 0.8800 . ?
N27 C21 1.442(5) . ?
N27 C28 1.339(5) . ?
C1 H1 1.0000 . ?
C1 C2 1.502(6) . ?
C1 C6 1.520(5) . ?
C2 H2 1.0000 . ?
C2 C3 1.509(6) . ?
C3 H3A 0.9900 . ?
C3 H3B 0.9900 . ?
C3 C4 1.527(6) . ?
C4 H4A 0.9900 . ?
C4 H4B 0.9900 . ?
C4 C5 1.515(6) . ?
C5 H5A 0.9900 . ?
C5 H5B 0.9900 . ?
C5 C6 1.510(6) . ?
C6 H6 1.0000 . ?
C10 C11 1.511(7) . ?
C10 C12 1.517(7) . ?
C10 C13 1.516(6) . ?
C11 H11A 0.9800 . ?
C11 H11B 0.9800 . ?
C11 H11C 0.9800 . ?
C12 H12A 0.9800 . ?
C12 H12B 0.9800 . ?
C12 H12C 0.9800 . ?
C13 H13A 0.9800 . ?
C13 H13B 0.9800 . ?
C13 H13C 0.9800 . ?
C21 H21 1.0000 . ?
C21 C22 1.532(6) . ?
C21 C26 1.508(6) . ?
C22 H22 1.0000 . ?
C22 C23 1.500(6) . ?
C23 H23A 0.9900 . ?
C23 H23B 0.9900 . ?
C23 C24 1.520(6) . ?
C24 H24A 0.9900 . ?
C24 H24B 0.9900 . ?
C24 C25 1.527(6) . ?
C25 H25A 0.9900 . ?
C25 H25B 0.9900 . ?
C25 C26 1.510(6) . ?
C26 H26 1.0000 . ?
C30 C31 1.524(6) . ?
C30 C32 1.511(6) . ?
C30 C33 1.514(6) . ?
C31 H31A 0.9800 . ?
C31 H31B 0.9800 . ?
C31 H31C 0.9800 . ?
C32 H32A 0.9800 . ?
C32 H32B 0.9800 . ?
C32 H32C 0.9800 . ?
C33 H33A 0.9800 . ?
C33 H33B 0.9800 . ?
C33 H33C 0.9800 . ?

loop_
_geom_hbond_atom_site_label_D
_geom_hbond_atom_site_label_H
_geom_hbond_atom_site_label_A
_geom_hbond_distance_DH
_geom_hbond_distance_HA
_geom_hbond_distance_DA
_geom_hbond_angle_DHA
_geom_hbond_site_symmetry_A
_geom_hbond_publ_flag
N7 H7 O28 0.88 2.11 2.953(4) 160.3 . yes
N27 H27 O8 0.88 2.11 2.991(4) 175.4 4_576 yes

loop_
_geom_torsion_atom_site_label_1
_geom_torsion_atom_site_label_2
_geom_torsion_atom_site_label_3
_geom_torsion_atom_site_label_4
_geom_torsion
_geom_torsion_site_symmetry_1
_geom_torsion_site_symmetry_2
_geom_torsion_site_symmetry_3
_geom_torsion_site_symmetry_4
_geom_torsion_publ_flag
F2 C2 C3 C4 -68.0(4) . . . . ?
F22 C22 C23 C24 -69.3(4) . . . . ?
N7 C1 C2 F2 -58.1(4) . . . . ?
N7 C1 C2 C3 -178.0(3) . . . . ?
N7 C1 C6 F6 57.3(4) . . . . ?
N7 C1 C6 C5 177.3(3) . . . . ?
N27 C21 C22 F22 -57.6(4) . . . . ?
N27 C21 C22 C23 -177.4(3) . . . . ?
N27 C21 C26 F26 59.4(4) . . . . ?
N27 C21 C26 C25 179.4(3) . . . . ?
C1 N7 C8 O8 -4.2(6) . . . . ?
C1 N7 C8 O9 177.3(3) . . . . ?
C1 C2 C3 C4 52.8(4) . . . . ?
C2 C1 C6 F6 -71.3(4) . . . . ?
C2 C1 C6 C5 48.7(4) . . . . ?
C2 C3 C4 C5 -55.6(5) . . . . ?
C3 C4 C5 C6 56.1(4) . . . . ?
C4 C5 C6 F6 67.9(4) . . . . ?
C4 C5 C6 C1 -52.5(4) . . . . ?
C6 C1 C2 F2 70.5(4) . . . . ?
C6 C1 C2 C3 -49.4(4) . . . . ?
C8 O9 C10 C11 -64.2(5) . . . . ?
C8 O9 C10 C12 179.3(4) . . . . ?
C8 O9 C10 C13 61.0(5) . . . . ?
C8 N7 C1 C2 -115.0(4) . . . . ?
C8 N7 C1 C6 115.8(4) . . . . ?
C10 O9 C8 O8 -6.6(6) . . . . ?
C10 O9 C8 N7 171.8(3) . . . . ?
C21 N27 C28 O28 2.7(6) . . . . ?
C21 N27 C28 O29 -179.0(3) . . . . ?
C21 C22 C23 C24 50.6(5) . . . . ?
C22 C21 C26 F26 -69.8(4) . . . . ?
C22 C21 C26 C25 50.1(4) . . . . ?
C22 C23 C24 C25 -54.4(5) . . . . ?
C23 C24 C25 C26 55.3(5) . . . . ?
C24 C25 C26 F26 67.1(4) . . . . ?
C24 C25 C26 C21 -53.7(4) . . . . ?
C26 C21 C22 F22 71.4(4) . . . . ?
C26 C21 C22 C23 -48.4(4) . . . . ?
C28 O29 C30 C31 -63.5(5) . . . . ?
C28 O29 C30 C32 179.3(4) . . . . ?
C28 O29 C30 C33 61.2(5) . . . . ?
C28 N27 C21 C22 -106.7(4) . . . . ?
C28 N27 C21 C26 123.6(4) . . . . ?
C30 O29 C28 O28 -6.3(6) . . . . ?
C30 O29 C28 N27 175.4(3) . . . . ?
